data_7702296
loop_
_publ_author_name
'Doris Huerlander'
'Roland Frohlich'
'Gerhard Erker'

_publ_section_title
;
 Synthesis and structural characterization of Group 4 metallocene
 complexes that contain remote carboxamide functionalities at their
 Cp-side chains
;
_journal_name_full 'Journal of the Chemical Society, Dalton Transactions'
_journal_page_first 1513
_journal_page_last 1520
_journal_paper_doi 10.1039/B106026K
_journal_year 2002
_chemical_formula_sum 'C26 H40 Fe N2 O2'
_chemical_formula_weight 468.45
_space_group_IT_number 2
_space_group_name_Hall '-P 1'
_space_group_name_H-M_alt 'P -1'
_symmetry_cell_setting triclinic
_symmetry_space_group_name_H-M 'P -1'
_atom_sites_solution_hydrogens geom
_atom_sites_solution_primary direct
_atom_sites_solution_secondary difmap
_cell_angle_alpha 99.19(1)
_cell_angle_beta 94.36(1)
_cell_angle_gamma 93.36(1)
_cell_formula_units_Z 1
_cell_length_a 6.001(1)
_cell_length_b 8.113(1)
_cell_length_c 12.399(1)
_cell_measurement_temperature 198(2)
_cell_volume 592.65(13)
_computing_cell_refinement 'Collect (Nonius B.V., 1998)'
_computing_data_collection 'Collect (Nonius B.V., 1998)'
_computing_data_reduction 'Denzo-SMN (Otwinowski & Minor, 1997)'
_computing_molecular_graphics 'SCHAKAL (Keller, 1997)'
_computing_publication_material 'SHELXL-97 (Shedlrick, 1997)'
_computing_structure_refinement 'SHELXL-97 (Sheldrick, 1997)'
_computing_structure_solution 'SHELXS-97 (Sheldrick, 1990)'
_diffrn_ambient_temperature 198(2)
_diffrn_measured_fraction_theta_full 0.989
_diffrn_measured_fraction_theta_max 0.989
_diffrn_measurement_device_type 'Nonius KappaCCD'
_diffrn_measurement_method '\w and \f scans'
_diffrn_radiation_monochromator graphite
_diffrn_radiation_source 'rotating anode Nonius FR591'
_diffrn_radiation_type MoK\a
_diffrn_radiation_wavelength 0.71073
_diffrn_reflns_av_R_equivalents 0.0169
_diffrn_reflns_av_sigmaI/netI 0.0363
_diffrn_reflns_limit_h_max 7
_diffrn_reflns_limit_h_min -7
_diffrn_reflns_limit_k_max 10
_diffrn_reflns_limit_k_min -10
_diffrn_reflns_limit_l_max 16
_diffrn_reflns_limit_l_min -16
_diffrn_reflns_number 4789
_diffrn_reflns_theta_full 27.54
_diffrn_reflns_theta_max 27.54
_diffrn_reflns_theta_min 2.55
_exptl_absorpt_coefficient_mu 0.661
_exptl_absorpt_correction_T_max 0.9677
_exptl_absorpt_correction_T_min 0.8791
_exptl_absorpt_correction_type 'SORTAV (Blessing, 1995 & 1997)'
_exptl_crystal_colour yellow
_exptl_crystal_density_diffrn 1.313
_exptl_crystal_density_method 'not measured'
_exptl_crystal_description plate
_exptl_crystal_F_000 252
_exptl_crystal_size_max 0.20
_exptl_crystal_size_mid 0.20
_exptl_crystal_size_min 0.05
_refine_diff_density_max 0.316
_refine_diff_density_min -0.281
_refine_diff_density_rms 0.044
_refine_ls_extinction_method none
_refine_ls_goodness_of_fit_ref 1.096
_refine_ls_hydrogen_treatment 'refined as riding atoms'
_refine_ls_matrix_type full
_refine_ls_number_parameters 146
_refine_ls_number_reflns 2720
_refine_ls_number_restraints 0
_refine_ls_restrained_S_all 1.096
_refine_ls_R_factor_all 0.0310
_refine_ls_R_factor_gt 0.0294
_refine_ls_shift/su_max 0.000
_refine_ls_shift/su_mean 0.000
_refine_ls_structure_factor_coef Fsqd
_refine_ls_weighting_details 'calc w=1/[\s^2^(Fo^2^)+(0.0185P)^2^+0.2638P] where P=(Fo^2^+2Fc^2^)/3'
_refine_ls_weighting_scheme calc
_refine_ls_wR_factor_gt 0.0749
_refine_ls_wR_factor_ref 0.0760
_reflns_number_gt 2611
_reflns_number_total 2720
_reflns_threshold_expression >2sigma(I)
_cod_data_source_file b106026k.cif
_cod_data_source_block erk1178
_cod_original_sg_symbol_H-M P-1
_cod_database_code 7702296

loop_
_symmetry_equiv_pos_as_xyz
'x, y, z'
'-x, -y, -z'

loop_
_atom_site_label
_atom_site_type_symbol
_atom_site_fract_x
_atom_site_fract_y
_atom_site_fract_z
_atom_site_U_iso_or_equiv
_atom_site_adp_type
_atom_site_occupancy
_atom_site_symmetry_multiplicity
_atom_site_calc_flag
_atom_site_refinement_flags
_atom_site_disorder_assembly
_atom_site_disorder_group
Fe1 Fe 0.0000 0.0000 0.0000 0.02273(10) Uani 1 2 d S . .
C1 C 0.1523(2) 0.13437(17) 0.14681(11) 0.0227(3) Uani 1 1 d . . .
C2 C -0.0607(2) 0.05930(19) 0.16253(11) 0.0270(3) Uani 1 1 d . . .
H2 H -0.1827 0.1176 0.1900 0.032 Uiso 1 1 calc R . .
C3 C -0.0614(3) -0.1167(2) 0.13059(12) 0.0334(4) Uani 1 1 d . . .
H3 H -0.1830 -0.1960 0.1330 0.040 Uiso 1 1 calc R . .
C4 C 0.1499(3) -0.15272(19) 0.09470(12) 0.0339(4) Uani 1 1 d . . .
H4 H 0.1960 -0.2608 0.0685 0.041 Uiso 1 1 calc R . .
C5 C 0.2823(3) 0.00079(19) 0.10450(12) 0.0283(3) Uani 1 1 d . . .
H5 H 0.4325 0.0126 0.0860 0.034 Uiso 1 1 calc R . .
C6 C 0.2352(2) 0.31676(18) 0.18135(12) 0.0258(3) Uani 1 1 d . . .
C7 C 0.3695(3) 0.3790(2) 0.09343(14) 0.0378(4) Uani 1 1 d . . .
H7A H 0.4864 0.3027 0.0745 0.057 Uiso 1 1 calc R . .
H7B H 0.4389 0.4915 0.1218 0.057 Uiso 1 1 calc R . .
H7C H 0.2689 0.3826 0.0279 0.057 Uiso 1 1 calc R . .
C8 C 0.0393(3) 0.4273(2) 0.20164(14) 0.0355(4) Uani 1 1 d . . .
H8A H -0.0589 0.4182 0.1338 0.053 Uiso 1 1 calc R . .
H8B H 0.0973 0.5440 0.2252 0.053 Uiso 1 1 calc R . .
H8C H -0.0458 0.3904 0.2589 0.053 Uiso 1 1 calc R . .
C9 C 0.3964(2) 0.33217(19) 0.28670(12) 0.0287(3) Uani 1 1 d . . .
H9A H 0.5197 0.2584 0.2710 0.034 Uiso 1 1 calc R . .
H9B H 0.4636 0.4487 0.3047 0.034 Uiso 1 1 calc R . .
C10 C 0.2911(2) 0.2883(2) 0.38656(12) 0.0297(3) Uani 1 1 d . . .
H10A H 0.1877 0.1868 0.3644 0.036 Uiso 1 1 calc R . .
H10B H 0.2022 0.3810 0.4170 0.036 Uiso 1 1 calc R . .
C11 C 0.4660(3) 0.2569(2) 0.47483(13) 0.0312(3) Uani 1 1 d . . .
O12 O 0.6663(2) 0.2701(2) 0.46217(12) 0.0552(4) Uani 1 1 d . . .
N13 N 0.3912(2) 0.20995(18) 0.56579(11) 0.0353(3) Uani 1 1 d . . .
C14 C 0.1588(3) 0.1975(3) 0.58875(16) 0.0544(5) Uani 1 1 d . . .
H14A H 0.0649 0.2280 0.5279 0.082 Uiso 1 1 calc R . .
H14B H 0.1387 0.2736 0.6565 0.082 Uiso 1 1 calc R . .
H14C H 0.1154 0.0823 0.5974 0.082 Uiso 1 1 calc R . .
C15 C 0.5484(3) 0.1682(2) 0.65031(15) 0.0449(4) Uani 1 1 d . . .
H15A H 0.6986 0.1665 0.6244 0.067 Uiso 1 1 calc R . .
H15B H 0.5026 0.0578 0.6670 0.067 Uiso 1 1 calc R . .
H15C H 0.5500 0.2523 0.7166 0.067 Uiso 1 1 calc R . .

loop_
_atom_site_aniso_label
_atom_site_aniso_U_11
_atom_site_aniso_U_22
_atom_site_aniso_U_33
_atom_site_aniso_U_23
_atom_site_aniso_U_13
_atom_site_aniso_U_12
Fe1 0.02712(16) 0.02605(16) 0.01587(15) 0.00606(11) 0.00108(10) 0.00279(11)
C1 0.0249(6) 0.0285(7) 0.0152(6) 0.0056(5) -0.0005(5) 0.0033(5)
C2 0.0292(7) 0.0353(8) 0.0168(6) 0.0050(6) 0.0040(5) 0.0001(6)
C3 0.0477(9) 0.0345(8) 0.0179(7) 0.0096(6) -0.0005(6) -0.0087(7)
C4 0.0543(10) 0.0269(7) 0.0210(7) 0.0071(6) -0.0051(7) 0.0101(7)
C5 0.0293(7) 0.0364(8) 0.0201(7) 0.0065(6) -0.0009(5) 0.0099(6)
C6 0.0270(7) 0.0280(7) 0.0223(7) 0.0049(6) -0.0002(5) 0.0009(5)
C7 0.0451(9) 0.0384(9) 0.0299(8) 0.0100(7) 0.0030(7) -0.0087(7)
C8 0.0383(8) 0.0298(8) 0.0370(9) 0.0034(7) -0.0045(7) 0.0074(6)
C9 0.0269(7) 0.0329(8) 0.0250(7) 0.0032(6) -0.0017(6) 0.0003(6)
C10 0.0272(7) 0.0389(8) 0.0223(7) 0.0031(6) -0.0013(6) 0.0054(6)
C11 0.0303(8) 0.0349(8) 0.0268(8) 0.0031(6) -0.0044(6) 0.0023(6)
O12 0.0271(6) 0.0931(11) 0.0493(8) 0.0304(8) -0.0064(5) -0.0005(6)
N13 0.0340(7) 0.0470(8) 0.0243(6) 0.0064(6) -0.0043(5) 0.0051(6)
C14 0.0422(10) 0.0933(16) 0.0307(9) 0.0152(10) 0.0080(8) 0.0101(10)
C15 0.0510(10) 0.0505(10) 0.0328(9) 0.0115(8) -0.0113(8) 0.0065(8)

loop_
_atom_type_symbol
_atom_type_description
_atom_type_scat_dispersion_real
_atom_type_scat_dispersion_imag
_atom_type_scat_source
C C 0.0033 0.0016 'International Tables Vol C Tables 4.2.6.8 and 6.1.1.4'
H H 0.0000 0.0000 'International Tables Vol C Tables 4.2.6.8 and 6.1.1.4'
N N 0.0061 0.0033 'International Tables Vol C Tables 4.2.6.8 and 6.1.1.4'
O O 0.0106 0.0060 'International Tables Vol C Tables 4.2.6.8 and 6.1.1.4'
Fe Fe 0.3463 0.8444 'International Tables Vol C Tables 4.2.6.8 and 6.1.1.4'

loop_
_geom_angle_atom_site_label_1
_geom_angle_atom_site_label_2
_geom_angle_atom_site_label_3
_geom_angle
_geom_angle_site_symmetry_1
_geom_angle_site_symmetry_3
C4 Fe1 C4 180.00(11) 2 .
C4 Fe1 C3 139.73(7) 2 .
C4 Fe1 C3 40.27(7) . .
C4 Fe1 C3 40.27(7) 2 2
C4 Fe1 C3 139.73(7) . 2
C3 Fe1 C3 180.00(7) . 2
C4 Fe1 C5 40.64(6) 2 2
C4 Fe1 C5 139.36(6) . 2
C3 Fe1 C5 112.14(6) . 2
C3 Fe1 C5 67.86(6) 2 2
C4 Fe1 C5 139.36(6) 2 .
C4 Fe1 C5 40.64(6) . .
C3 Fe1 C5 67.86(6) . .
C3 Fe1 C5 112.14(6) 2 .
C5 Fe1 C5 180.00(7) 2 .
C4 Fe1 C2 112.29(6) 2 .
C4 Fe1 C2 67.71(6) . .
C3 Fe1 C2 40.40(6) . .
C3 Fe1 C2 139.60(6) 2 .
C5 Fe1 C2 112.58(6) 2 .
C5 Fe1 C2 67.42(6) . .
C4 Fe1 C2 67.71(6) 2 2
C4 Fe1 C2 112.29(6) . 2
C3 Fe1 C2 139.60(6) . 2
C3 Fe1 C2 40.40(6) 2 2
C5 Fe1 C2 67.42(6) 2 2
C5 Fe1 C2 112.58(6) . 2
C2 Fe1 C2 180.00(2) . 2
C4 Fe1 C1 68.33(6) 2 2
C4 Fe1 C1 111.67(6) . 2
C3 Fe1 C1 111.83(6) . 2
C3 Fe1 C1 68.17(6) 2 2
C5 Fe1 C1 40.40(6) 2 2
C5 Fe1 C1 139.60(6) . 2
C2 Fe1 C1 139.80(5) . 2
C2 Fe1 C1 40.20(5) 2 2
C4 Fe1 C1 111.67(6) 2 .
C4 Fe1 C1 68.33(6) . .
C3 Fe1 C1 68.17(6) . .
C3 Fe1 C1 111.83(6) 2 .
C5 Fe1 C1 139.60(6) 2 .
C5 Fe1 C1 40.40(6) . .
C2 Fe1 C1 40.20(5) . .
C2 Fe1 C1 139.80(5) 2 .
C1 Fe1 C1 180.00(8) 2 .
C2 C1 C5 106.37(13) . .
C2 C1 C6 126.87(13) . .
C5 C1 C6 126.35(13) . .
C2 C1 Fe1 69.12(8) . .
C5 C1 Fe1 68.69(8) . .
C6 C1 Fe1 132.51(9) . .
C3 C2 C1 109.00(14) . .
C3 C2 Fe1 69.29(8) . .
C1 C2 Fe1 70.68(8) . .
C4 C3 C2 107.88(13) . .
C4 C3 Fe1 69.54(8) . .
C2 C3 Fe1 70.31(8) . .
C3 C4 C5 108.06(14) . .
C3 C4 Fe1 70.19(9) . .
C5 C4 Fe1 70.18(8) . .
C4 C5 C1 108.69(13) . .
C4 C5 Fe1 69.18(8) . .
C1 C5 Fe1 70.91(8) . .
C1 C6 C8 111.02(12) . .
C1 C6 C7 111.02(12) . .
C8 C6 C7 108.69(13) . .
C1 C6 C9 108.37(11) . .
C8 C6 C9 110.55(12) . .
C7 C6 C9 107.12(12) . .
C10 C9 C6 115.44(12) . .
C9 C10 C11 111.99(12) . .
O12 C11 N13 121.65(14) . .
O12 C11 C10 121.07(14) . .
N13 C11 C10 117.26(13) . .
C11 N13 C14 125.01(14) . .
C11 N13 C15 120.12(14) . .
C14 N13 C15 114.87(15) . .

loop_
_geom_bond_atom_site_label_1
_geom_bond_atom_site_label_2
_geom_bond_distance
_geom_bond_site_symmetry_2
Fe1 C4 2.0390(14) 2
Fe1 C4 2.0390(14) .
Fe1 C3 2.0476(14) .
Fe1 C3 2.0476(14) 2
Fe1 C5 2.0522(14) 2
Fe1 C5 2.0522(14) .
Fe1 C2 2.0610(14) .
Fe1 C2 2.0610(14) 2
Fe1 C1 2.0817(13) 2
Fe1 C1 2.0817(13) .
C1 C2 1.424(2) .
C1 C5 1.428(2) .
C1 C6 1.5164(19) .
C2 C3 1.419(2) .
C3 C4 1.407(2) .
C4 C5 1.421(2) .
C6 C8 1.532(2) .
C6 C7 1.534(2) .
C6 C9 1.5488(19) .
C9 C10 1.514(2) .
C10 C11 1.520(2) .
C11 O12 1.225(2) .
C11 N13 1.346(2) .
N13 C14 1.445(2) .
N13 C15 1.450(2) .

loop_
_geom_torsion_atom_site_label_1
_geom_torsion_atom_site_label_2
_geom_torsion_atom_site_label_3
_geom_torsion_atom_site_label_4
_geom_torsion
_geom_torsion_site_symmetry_1
_geom_torsion_site_symmetry_2
_geom_torsion_site_symmetry_3
_geom_torsion_site_symmetry_4
C4 Fe1 C1 C2 99.33(10) 2 . . .
C4 Fe1 C1 C2 -80.67(10) . . . .
C3 Fe1 C1 C2 -37.17(9) . . . .
C3 Fe1 C1 C2 142.83(9) 2 . . .
C5 Fe1 C1 C2 61.80(12) 2 . . .
C5 Fe1 C1 C2 -118.20(12) . . . .
C2 Fe1 C1 C2 180.0 2 . . .
C1 Fe1 C1 C2 -161(100) 2 . . .
C4 Fe1 C1 C5 -142.47(9) 2 . . .
C4 Fe1 C1 C5 37.53(9) . . . .
C3 Fe1 C1 C5 81.04(10) . . . .
C3 Fe1 C1 C5 -98.96(10) 2 . . .
C5 Fe1 C1 C5 180.0 2 . . .
C2 Fe1 C1 C5 118.20(12) . . . .
C2 Fe1 C1 C5 -61.80(12) 2 . . .
C1 Fe1 C1 C5 -42(100) 2 . . .
C4 Fe1 C1 C6 -22.11(15) 2 . . .
C4 Fe1 C1 C6 157.89(15) . . . .
C3 Fe1 C1 C6 -158.60(15) . . . .
C3 Fe1 C1 C6 21.40(15) 2 . . .
C5 Fe1 C1 C6 -59.64(17) 2 . . .
C5 Fe1 C1 C6 120.36(17) . . . .
C2 Fe1 C1 C6 -121.43(17) . . . .
C2 Fe1 C1 C6 58.57(17) 2 . . .
C1 Fe1 C1 C6 78(100) 2 . . .
C5 C1 C2 C3 0.03(15) . . . .
C6 C1 C2 C3 -172.97(12) . . . .
Fe1 C1 C2 C3 58.86(10) . . . .
C5 C1 C2 Fe1 -58.84(9) . . . .
C6 C1 C2 Fe1 128.17(13) . . . .
C4 Fe1 C2 C3 142.25(10) 2 . . .
C4 Fe1 C2 C3 -37.75(10) . . . .
C3 Fe1 C2 C3 180.0 2 . . .
C5 Fe1 C2 C3 98.12(10) 2 . . .
C5 Fe1 C2 C3 -81.88(10) . . . .
C2 Fe1 C2 C3 -151(100) 2 . . .
C1 Fe1 C2 C3 59.91(13) 2 . . .
C1 Fe1 C2 C3 -120.09(13) . . . .
C4 Fe1 C2 C1 -97.66(9) 2 . . .
C4 Fe1 C2 C1 82.34(9) . . . .
C3 Fe1 C2 C1 120.09(13) . . . .
C3 Fe1 C2 C1 -59.91(13) 2 . . .
C5 Fe1 C2 C1 -141.78(8) 2 . . .
C5 Fe1 C2 C1 38.22(8) . . . .
C2 Fe1 C2 C1 -31(100) 2 . . .
C1 Fe1 C2 C1 180.0 2 . . .
C1 C2 C3 C4 -0.09(16) . . . .
Fe1 C2 C3 C4 59.63(10) . . . .
C1 C2 C3 Fe1 -59.72(10) . . . .
C4 Fe1 C3 C4 180.0 2 . . .
C3 Fe1 C3 C4 -27(100) 2 . . .
C5 Fe1 C3 C4 141.92(9) 2 . . .
C5 Fe1 C3 C4 -38.08(9) . . . .
C2 Fe1 C3 C4 -118.79(13) . . . .
C2 Fe1 C3 C4 61.21(13) 2 . . .
C1 Fe1 C3 C4 98.19(9) 2 . . .
C1 Fe1 C3 C4 -81.81(9) . . . .
C4 Fe1 C3 C2 -61.21(13) 2 . . .
C4 Fe1 C3 C2 118.79(13) . . . .
C3 Fe1 C3 C2 92(100) 2 . . .
C5 Fe1 C3 C2 -99.29(9) 2 . . .
C5 Fe1 C3 C2 80.71(9) . . . .
C2 Fe1 C3 C2 180.0 2 . . .
C1 Fe1 C3 C2 -143.02(8) 2 . . .
C1 Fe1 C3 C2 36.98(8) . . . .
C2 C3 C4 C5 0.12(16) . . . .
Fe1 C3 C4 C5 60.23(10) . . . .
C2 C3 C4 Fe1 -60.11(10) . . . .
C4 Fe1 C4 C3 59(100) 2 . . .
C3 Fe1 C4 C3 180.0 2 . . .
C5 Fe1 C4 C3 -61.31(13) 2 . . .
C5 Fe1 C4 C3 118.69(13) . . . .
C2 Fe1 C4 C3 37.87(9) . . . .
C2 Fe1 C4 C3 -142.13(9) 2 . . .
C1 Fe1 C4 C3 -98.63(9) 2 . . .
C1 Fe1 C4 C3 81.37(9) . . . .
C4 Fe1 C4 C5 -59(100) 2 . . .
C3 Fe1 C4 C5 -118.69(13) . . . .
C3 Fe1 C4 C5 61.31(13) 2 . . .
C5 Fe1 C4 C5 180.0 2 . . .
C2 Fe1 C4 C5 -80.82(9) . . . .
C2 Fe1 C4 C5 99.18(9) 2 . . .
C1 Fe1 C4 C5 142.68(9) 2 . . .
C1 Fe1 C4 C5 -37.32(9) . . . .
C3 C4 C5 C1 -0.10(16) . . . .
Fe1 C4 C5 C1 60.14(10) . . . .
C3 C4 C5 Fe1 -60.24(10) . . . .
C2 C1 C5 C4 0.05(15) . . . .
C6 C1 C5 C4 173.09(12) . . . .
Fe1 C1 C5 C4 -59.07(10) . . . .
C2 C1 C5 Fe1 59.11(9) . . . .
C6 C1 C5 Fe1 -127.84(13) . . . .
C4 Fe1 C5 C4 180.0 2 . . .
C3 Fe1 C5 C4 37.75(9) . . . .
C3 Fe1 C5 C4 -142.25(9) 2 . . .
C5 Fe1 C5 C4 1(21) 2 . . .
C2 Fe1 C5 C4 81.60(10) . . . .
C2 Fe1 C5 C4 -98.40(10) 2 . . .
C1 Fe1 C5 C4 -60.38(13) 2 . . .
C1 Fe1 C5 C4 119.62(13) . . . .
C4 Fe1 C5 C1 60.38(13) 2 . . .
C4 Fe1 C5 C1 -119.62(13) . . . .
C3 Fe1 C5 C1 -81.88(9) . . . .
C3 Fe1 C5 C1 98.12(9) 2 . . .
C5 Fe1 C5 C1 -118(21) 2 . . .
C2 Fe1 C5 C1 -38.03(8) . . . .
C2 Fe1 C5 C1 141.97(8) 2 . . .
C1 Fe1 C5 C1 180.0 2 . . .
C2 C1 C6 C8 -19.13(19) . . . .
C5 C1 C6 C8 169.23(13) . . . .
Fe1 C1 C6 C8 75.64(16) . . . .
C2 C1 C6 C7 -140.16(14) . . . .
C5 C1 C6 C7 48.19(18) . . . .
Fe1 C1 C6 C7 -45.39(18) . . . .
C2 C1 C6 C9 102.46(16) . . . .
C5 C1 C6 C9 -69.19(17) . . . .
Fe1 C1 C6 C9 -162.77(11) . . . .
C1 C6 C9 C10 -64.35(16) . . . .
C8 C6 C9 C10 57.52(17) . . . .
C7 C6 C9 C10 175.79(13) . . . .
C6 C9 C10 C11 163.26(13) . . . .
C9 C10 C11 O12 1.0(2) . . . .
C9 C10 C11 N13 -177.34(14) . . . .
O12 C11 N13 C14 177.55(19) . . . .
C10 C11 N13 C14 -4.1(3) . . . .
O12 C11 N13 C15 -2.1(3) . . . .
C10 C11 N13 C15 176.30(15) . . . .
